data_1562058
loop_
_publ_author_name
'Guan, Mingming'
'Wang, Shiyu'
'Luo, Yao'
'Cao, Weidi'
'Liu, Xiaohua'
'Feng, Xiaoming'

_publ_section_title
;
 Catalytic asymmetric addition of thiols to silyl glyoxylates for
 synthesis of multi-hetero-atom substituted carbon stereocenters.
;
_journal_issue 21
_journal_name_full 'Chemical science'
_journal_page_first 7498
_journal_page_last 7503
_journal_paper_doi 10.1039/d1sc01096d
_journal_volume 12
_journal_year 2021
_chemical_absolute_configuration syn
_chemical_formula_moiety 'C39 H56 N4 O4 Y, 3(C F3 O3 S), C4 H10 O, 3(C H4 O)'
_chemical_formula_sum 'C49 H78 F9 N4 O17 S3 Y'
_chemical_formula_weight 1351.24
_space_group_crystal_system monoclinic
_space_group_IT_number 4
_space_group_name_Hall 'P 2yb'
_space_group_name_H-M_alt 'P 1 21 1'
_atom_sites_solution_hydrogens mixed
_atom_sites_solution_primary dual
_atom_sites_solution_secondary difmap
_audit_creation_method SHELXL-2018/3
_audit_update_record
;
2021-02-24 deposited with the CCDC.	2021-04-23 downloaded from the CCDC.
;
_cell_angle_alpha 90
_cell_angle_beta 106.2310(10)
_cell_angle_gamma 90
_cell_formula_units_Z 2
_cell_length_a 11.9751(5)
_cell_length_b 20.8149(9)
_cell_length_c 12.9319(6)
_cell_measurement_reflns_used 9839
_cell_measurement_temperature 140(2)
_cell_measurement_theta_max 80.63
_cell_measurement_theta_min 3.56
_cell_volume 3094.9(2)
_computing_cell_refinement 'Bruker SAINT'
_computing_data_collection 'Bruker APEX3'
_computing_data_reduction 'Bruker SAINT'
_computing_molecular_graphics 'Bruker SHELXTL'
_computing_publication_material 'Bruker SHELXTL'
_computing_structure_refinement 'SHELXL-2018/3 (Sheldrick, 2018)'
_computing_structure_solution 'SHELXT (Sheldrick 2008)'
_diffrn_ambient_temperature 140(2)
_diffrn_measured_fraction_theta_full 0.998
_diffrn_measured_fraction_theta_max 0.993
_diffrn_measurement_device_type 'Bruker D8 Venture Photon II'
_diffrn_measurement_method '\f and \w scans'
_diffrn_radiation_type CuK\a
_diffrn_radiation_wavelength 1.54178
_diffrn_reflns_av_R_equivalents 0.0393
_diffrn_reflns_av_unetI/netI 0.0229
_diffrn_reflns_Laue_measured_fraction_full 0.998
_diffrn_reflns_Laue_measured_fraction_max 0.993
_diffrn_reflns_limit_h_max 15
_diffrn_reflns_limit_h_min -15
_diffrn_reflns_limit_k_max 26
_diffrn_reflns_limit_k_min -26
_diffrn_reflns_limit_l_max 16
_diffrn_reflns_limit_l_min -16
_diffrn_reflns_number 127367
_diffrn_reflns_point_group_measured_fraction_full 0.989
_diffrn_reflns_point_group_measured_fraction_max 0.975
_diffrn_reflns_theta_full 67.679
_diffrn_reflns_theta_max 80.719
_diffrn_reflns_theta_min 3.560
_exptl_absorpt_coefficient_mu 3.102
_exptl_absorpt_correction_T_max 0.8979
_exptl_absorpt_correction_T_min 0.6424
_exptl_absorpt_correction_type numerical
_exptl_absorpt_process_details 'SADABS (Krause et al., 2015)'
_exptl_crystal_colour colourless
_exptl_crystal_density_diffrn 1.450
_exptl_crystal_description block
_exptl_crystal_F_000 1408
_exptl_crystal_size_max 0.389
_exptl_crystal_size_mid 0.283
_exptl_crystal_size_min 0.163
_refine_diff_density_max 0.632
_refine_diff_density_min -0.513
_refine_diff_density_rms 0.059
_refine_ls_abs_structure_details
; 
 Refined as an inversion twin. 
;
_refine_ls_abs_structure_Flack 0.062(8)
_refine_ls_extinction_method none
_refine_ls_goodness_of_fit_ref 1.050
_refine_ls_hydrogen_treatment mixed
_refine_ls_matrix_type full
_refine_ls_number_parameters 776
_refine_ls_number_reflns 13286
_refine_ls_number_restraints 8
_refine_ls_restrained_S_all 1.051
_refine_ls_R_factor_all 0.0267
_refine_ls_R_factor_gt 0.0265
_refine_ls_shift/su_max 0.001
_refine_ls_shift/su_mean 0.000
_refine_ls_structure_factor_coef Fsqd
_refine_ls_weighting_details 'w=1/[\s^2^(Fo^2^)+(0.0407P)^2^+1.3804P] where P=(Fo^2^+2Fc^2^)/3'
_refine_ls_weighting_scheme calc
_refine_ls_wR_factor_gt 0.0701
_refine_ls_wR_factor_ref 0.0702
_reflns_Friedel_coverage 0.910
_reflns_Friedel_fraction_full 0.980
_reflns_Friedel_fraction_max 0.956
_reflns_number_gt 13233
_reflns_number_total 13286
_reflns_threshold_expression 'I > 2\s(I)'
_cod_data_source_file d1sc01096d2.cif
_cod_data_source_block loy015
_cod_depositor_comments 'Adding full bibliography for 1562057--1562058.cif.'
_cod_original_sg_symbol_H-M 'P 21'
_cod_database_code 1562058
_shelx_shelxl_version_number 2018/3
_shelx_space_group_comment
; 
The symmetry employed for this shelxl refinement is uniquely defined 
by the following loop, which should always be used as a source of 
symmetry information in preference to the above space-group names. 
They are only intended as comments. 
;
_shelx_estimated_absorpt_t_min 0.378
_shelx_estimated_absorpt_t_max 0.632

loop_
_space_group_symop_operation_xyz
'x, y, z'
'-x, y+1/2, -z'

loop_
_atom_site_label
_atom_site_type_symbol
_atom_site_fract_x
_atom_site_fract_y
_atom_site_fract_z
_atom_site_U_iso_or_equiv
_atom_site_adp_type
_atom_site_occupancy
_atom_site_site_symmetry_order
_atom_site_calc_flag
_atom_site_refinement_flags_posn
_atom_site_refinement_flags_adp
_atom_site_refinement_flags_occupancy
_atom_site_disorder_assembly
_atom_site_disorder_group
Y Y 0.44619(2) 0.44859(2) 0.48774(2) 0.01549(6) Uani 1 1 d . . . . .
O1 O 0.52088(16) 0.52440(9) 0.40816(16) 0.0184(4) Uani 1 1 d . . . . .
O2 O 0.30950(17) 0.46970(10) 0.32166(16) 0.0210(4) Uani 1 1 d . . . . .
O3 O 0.32717(17) 0.52073(9) 0.53099(16) 0.0191(4) Uani 1 1 d . . . . .
O4 O 0.55292(17) 0.49923(10) 0.64400(16) 0.0207(4) Uani 1 1 d . . . . .
N1 N 0.4709(2) 0.57346(11) 0.33917(18) 0.0172(4) Uani 1 1 d . . . . .
N2 N 0.2180(2) 0.49771(12) 0.1512(2) 0.0207(5) Uani 1 1 d D . . . .
H2N H 0.209(4) 0.5222(18) 0.095(3) 0.028(10) Uiso 1 1 d D . . . .
N3 N 0.32879(19) 0.56983(11) 0.60376(18) 0.0174(4) Uani 1 1 d . . . . .
N4 N 0.6160(2) 0.55995(12) 0.79304(19) 0.0218(5) Uani 1 1 d D . . . .
H4N H 0.598(3) 0.5867(16) 0.838(3) 0.023(9) Uiso 1 1 d D . . . .
C1 C 0.3924(2) 0.61509(14) 0.3839(2) 0.0209(5) Uani 1 1 d . . . . .
H1A H 0.318749 0.591761 0.377676 0.025 Uiso 1 1 calc R U . . .
H1B H 0.373410 0.654592 0.339869 0.025 Uiso 1 1 calc R U . . .
C2 C 0.4457(2) 0.63398(14) 0.5012(2) 0.0215(5) Uani 1 1 d . . . . .
H2A H 0.507348 0.602897 0.535936 0.026 Uiso 1 1 calc R U . . .
H2B H 0.481700 0.677025 0.504687 0.026 Uiso 1 1 calc R U . . .
C3 C 0.3533(3) 0.63500(14) 0.5614(2) 0.0219(6) Uani 1 1 d . . . . .
H3A H 0.280142 0.651860 0.512581 0.026 Uiso 1 1 calc R U . . .
H3B H 0.378286 0.665078 0.622824 0.026 Uiso 1 1 calc R U . . .
C11 C 0.5674(2) 0.61057(14) 0.3077(2) 0.0212(5) Uani 1 1 d . . . . .
H11 H 0.537525 0.653107 0.275676 0.025 Uiso 1 1 calc R U . . .
C12 C 0.6789(2) 0.61948(14) 0.3994(3) 0.0243(6) Uani 1 1 d . . . . .
H12A H 0.676510 0.593633 0.463034 0.029 Uiso 1 1 calc R U . . .
H12B H 0.690465 0.665204 0.420810 0.029 Uiso 1 1 calc R U . . .
C13 C 0.7758(3) 0.5958(2) 0.3521(4) 0.0412(8) Uani 1 1 d . . . . .
H13A H 0.801104 0.630348 0.311037 0.049 Uiso 1 1 calc R U . . .
H13B H 0.843910 0.580514 0.409626 0.049 Uiso 1 1 calc R U . . .
C14 C 0.7189(3) 0.5407(2) 0.2780(4) 0.0428(9) Uani 1 1 d . . . . .
H14A H 0.714289 0.501406 0.319845 0.051 Uiso 1 1 calc R U . . .
H14B H 0.762254 0.530823 0.225040 0.051 Uiso 1 1 calc R U . . .
C15 C 0.5964(3) 0.56718(17) 0.2219(3) 0.0283(7) Uani 1 1 d . . . . .
H15 H 0.599516 0.593721 0.158267 0.034 Uiso 1 1 calc R U . . .
C16 C 0.4979(3) 0.51789(16) 0.1877(2) 0.0256(6) Uani 1 1 d . . . . .
H16A H 0.471201 0.513390 0.108374 0.031 Uiso 1 1 calc R U . . .
H16B H 0.522636 0.475336 0.220286 0.031 Uiso 1 1 calc R U . . .
C17 C 0.4031(2) 0.54699(13) 0.2314(2) 0.0186(5) Uani 1 1 d . . . . .
H17 H 0.366938 0.583739 0.183963 0.022 Uiso 1 1 calc R U . . .
C18 C 0.3067(2) 0.50121(13) 0.2400(2) 0.0181(5) Uani 1 1 d . . . . .
C21 C 0.1239(2) 0.45315(17) 0.1456(2) 0.0213(5) Uani 1 1 d . . . . .
C22 C 0.1336(3) 0.39053(15) 0.1107(2) 0.0265(6) Uani 1 1 d . . . . .
C23 C 0.0441(3) 0.34783(17) 0.1084(3) 0.0351(7) Uani 1 1 d . . . . .
H23 H 0.047830 0.305316 0.082801 0.042 Uiso 1 1 calc R U . . .
C24 C -0.0508(3) 0.36629(19) 0.1427(3) 0.0376(8) Uani 1 1 d . . . . .
H24 H -0.111023 0.336359 0.141651 0.045 Uiso 1 1 calc R U . . .
C25 C -0.0578(3) 0.42845(18) 0.1787(3) 0.0324(7) Uani 1 1 d . . . . .
H25 H -0.122679 0.440684 0.203025 0.039 Uiso 1 1 calc R U . . .
C26 C 0.0290(3) 0.47334(16) 0.1798(2) 0.0262(6) Uani 1 1 d . . . . .
C27 C 0.2400(3) 0.36910(18) 0.0788(3) 0.0359(7) Uani 1 1 d . . . . .
H27A H 0.243944 0.321600 0.081432 0.043 Uiso 1 1 calc R U . . .
H27B H 0.310156 0.385800 0.132232 0.043 Uiso 1 1 calc R U . . .
C28 C 0.2416(4) 0.3912(3) -0.0328(4) 0.0565(12) Uani 1 1 d . . . . .
H28A H 0.313075 0.376117 -0.047700 0.085 Uiso 1 1 calc R U . . .
H28B H 0.238928 0.438278 -0.035944 0.085 Uiso 1 1 calc R U . . .
H28C H 0.174002 0.373611 -0.086635 0.085 Uiso 1 1 calc R U . . .
C29 C 0.0184(3) 0.54139(18) 0.2163(3) 0.0326(7) Uani 1 1 d . . . . .
H29A H 0.097058 0.558540 0.251137 0.039 Uiso 1 1 calc R U . . .
H29B H -0.025756 0.541292 0.270578 0.039 Uiso 1 1 calc R U . . .
C30 C -0.0428(4) 0.5854(2) 0.1228(4) 0.0496(10) Uani 1 1 d . . . . .
H30A H -0.051779 0.628341 0.150679 0.074 Uiso 1 1 calc R U . . .
H30B H -0.119612 0.567802 0.086411 0.074 Uiso 1 1 calc R U . . .
H30C H 0.003782 0.588354 0.071618 0.074 Uiso 1 1 calc R U . . .
C31 C 0.2115(2) 0.57285(14) 0.6306(2) 0.0213(5) Uani 1 1 d . . . . .
H31 H 0.203282 0.614852 0.665303 0.026 Uiso 1 1 calc R U . . .
C32 C 0.1069(3) 0.56135(17) 0.5328(3) 0.0293(6) Uani 1 1 d . . . . .
H32A H 0.132552 0.548513 0.469276 0.035 Uiso 1 1 calc R U . . .
H32B H 0.058460 0.600510 0.514731 0.035 Uiso 1 1 calc R U . . .
C33 C 0.0392(3) 0.50660(19) 0.5680(3) 0.0338(7) Uani 1 1 d . . . . .
H33A H -0.016950 0.523816 0.604413 0.041 Uiso 1 1 calc R U . . .
H33B H -0.003406 0.480546 0.505302 0.041 Uiso 1 1 calc R U . . .
C34 C 0.1336(3) 0.46649(16) 0.6461(3) 0.0313(7) Uani 1 1 d . . . . .
H34A H 0.100230 0.440178 0.693880 0.038 Uiso 1 1 calc R U . . .
H34B H 0.173454 0.437868 0.606544 0.038 Uiso 1 1 calc R U . . .
C35 C 0.2172(2) 0.51737(15) 0.7103(2) 0.0240(6) Uani 1 1 d . . . . .
H35 H 0.188393 0.532649 0.771589 0.029 Uiso 1 1 calc R U . . .
C36 C 0.3466(3) 0.49940(15) 0.7526(2) 0.0245(6) Uani 1 1 d . . . . .
H36A H 0.370917 0.496719 0.832158 0.029 Uiso 1 1 calc R U . . .
H36B H 0.362310 0.457689 0.722596 0.029 Uiso 1 1 calc R U . . .
C37 C 0.4098(2) 0.55399(13) 0.7135(2) 0.0188(5) Uani 1 1 d . . . . .
H37 H 0.413884 0.591892 0.761920 0.023 Uiso 1 1 calc R U . . .
C38 C 0.5325(2) 0.53632(13) 0.7119(2) 0.0186(5) Uani 1 1 d . . . . .
C41 C 0.7364(2) 0.54087(15) 0.8141(2) 0.0233(6) Uani 1 1 d . . . . .
C42 C 0.7702(3) 0.48103(16) 0.8627(2) 0.0263(6) Uani 1 1 d . . . . .
C43 C 0.8876(3) 0.46516(18) 0.8842(3) 0.0334(8) Uani 1 1 d . . . . .
H43 H 0.914138 0.424944 0.916574 0.040 Uiso 1 1 calc R U . . .
C44 C 0.9661(3) 0.5068(2) 0.8593(3) 0.0365(8) Uani 1 1 d . . . . .
H44 H 1.045975 0.495326 0.876230 0.044 Uiso 1 1 calc R U . . .
C45 C 0.9299(3) 0.56486(19) 0.8103(3) 0.0338(7) Uani 1 1 d . . . . .
H45 H 0.984941 0.592818 0.793232 0.041 Uiso 1 1 calc R U . . .
C46 C 0.8130(3) 0.58308(16) 0.7854(3) 0.0281(6) Uani 1 1 d . . . . .
C47 C 0.6847(3) 0.43557(16) 0.8895(3) 0.0323(7) Uani 1 1 d . . . . .
H47A H 0.721330 0.392663 0.904577 0.039 Uiso 1 1 calc R U . . .
H47B H 0.616342 0.431416 0.825734 0.039 Uiso 1 1 calc R U . . .
C48 C 0.6430(3) 0.4564(2) 0.9862(3) 0.0417(9) Uani 1 1 d . . . . .
H48A H 0.586530 0.425188 0.997807 0.063 Uiso 1 1 calc R U . . .
H48B H 0.606307 0.498823 0.971977 0.063 Uiso 1 1 calc R U . . .
H48C H 0.709626 0.458634 1.050597 0.063 Uiso 1 1 calc R U . . .
C49 C 0.7693(3) 0.64544(19) 0.7282(3) 0.0421(8) Uani 1 1 d . . . . .
H49A H 0.702649 0.635169 0.665380 0.050 Uiso 1 1 calc R U . . .
H49B H 0.739014 0.672169 0.777663 0.050 Uiso 1 1 calc R U . . .
C50 C 0.8507(6) 0.6845(4) 0.6901(7) 0.095(3) Uani 1 1 d . . . . .
H50A H 0.807898 0.717778 0.641344 0.143 Uiso 1 1 calc R U . . .
H50B H 0.892564 0.657177 0.651721 0.143 Uiso 1 1 calc R U . . .
H50C H 0.906385 0.704754 0.751730 0.143 Uiso 1 1 calc R U . . .
S1S S 0.47428(8) 0.30149(4) 0.65209(7) 0.03224(17) Uani 1 1 d . . . . .
S2S S 0.52132(7) 0.30595(3) 0.34941(6) 0.02658(15) Uani 1 1 d . . . . .
S3S S 0.71872(8) 0.13679(4) 1.04076(6) 0.03202(17) Uani 1 1 d . . . . .
F1S F 0.4658(3) 0.33447(14) 0.8457(2) 0.0565(7) Uani 1 1 d . . . . .
F2S F 0.3796(3) 0.24531(11) 0.7873(2) 0.0619(8) Uani 1 1 d . . . . .
F3S F 0.3002(2) 0.33522(13) 0.7270(2) 0.0546(6) Uani 1 1 d . . . . .
F4S F 0.6498(3) 0.27409(13) 0.2256(2) 0.0579(7) Uani 1 1 d . . . . .
F5S F 0.6723(2) 0.37202(13) 0.2802(2) 0.0514(6) Uani 1 1 d . . . . .
F6S F 0.5200(2) 0.34465(13) 0.15578(19) 0.0495(6) Uani 1 1 d . . . . .
F7S F 0.7825(3) 0.18644(19) 0.8824(2) 0.0755(9) Uani 1 1 d . . . . .
F8S F 0.9023(3) 0.20287(19) 1.0379(4) 0.0907(13) Uani 1 1 d . . . . .
F9S F 0.7404(4) 0.25649(13) 0.9913(3) 0.0888(13) Uani 1 1 d . . . . .
O1S O 0.4889(2) 0.36951(11) 0.63117(18) 0.0290(5) Uani 1 1 d . . . . .
O2S O 0.3901(3) 0.27026(12) 0.5652(2) 0.0432(7) Uani 1 1 d . . . . .
O3S O 0.5782(3) 0.26672(14) 0.6977(2) 0.0485(7) Uani 1 1 d . . . . .
O4S O 0.4621(2) 0.36541(11) 0.36075(19) 0.0288(5) Uani 1 1 d . . . . .
O5S O 0.6165(2) 0.29154(11) 0.4428(2) 0.0362(5) Uani 1 1 d . . . . .
O6S O 0.4466(3) 0.25366(12) 0.3039(2) 0.0406(6) Uani 1 1 d . . . . .
O7S O 0.6004(2) 0.14082(16) 0.9720(2) 0.0474(7) Uani 1 1 d . . . . .
O8S O 0.7780(3) 0.07982(13) 1.0234(2) 0.0411(6) Uani 1 1 d . . . . .
O9S O 0.7344(4) 0.15395(15) 1.1504(2) 0.0569(9) Uani 1 1 d . . . . .
C1S C 0.4010(4) 0.30408(17) 0.7589(3) 0.0410(9) Uani 1 1 d . . . . .
C2S C 0.5951(4) 0.32531(19) 0.2468(3) 0.0363(8) Uani 1 1 d . . . . .
C3S C 0.7888(5) 0.1998(2) 0.9847(4) 0.0537(11) Uani 1 1 d . . . . .
C4S C 0.0757(8) 0.7561(5) 0.5875(6) 0.106(3) Uani 1 1 d D . . . .
H4SA H 0.072962 0.794286 0.631091 0.160 Uiso 1 1 calc R U . . .
H4SB H 0.006195 0.729920 0.581301 0.160 Uiso 1 1 calc R U . . .
H4SC H 0.145271 0.730910 0.621965 0.160 Uiso 1 1 calc R U . . .
C5S C 0.0800(8) 0.7765(4) 0.4771(6) 0.105(3) Uani 1 1 d D . . . .
H5SA H 0.010260 0.802320 0.441954 0.126 Uiso 1 1 calc R U . . .
H5SB H 0.149751 0.803313 0.482740 0.126 Uiso 1 1 calc R U . . .
C6S C 0.1213(11) 0.7403(6) 0.3212(8) 0.137(4) Uani 1 1 d . . . . .
H6SA H 0.138350 0.700654 0.286289 0.164 Uiso 1 1 calc R U . . .
H6SB H 0.194385 0.765248 0.345221 0.164 Uiso 1 1 calc R U . . .
C7S C 0.0341(13) 0.7791(6) 0.2396(8) 0.175(7) Uani 1 1 d . . . . .
H7SA H 0.065213 0.789105 0.178911 0.263 Uiso 1 1 calc R U . . .
H7SB H -0.038040 0.754443 0.213618 0.263 Uiso 1 1 calc R U . . .
H7SC H 0.018085 0.819140 0.272644 0.263 Uiso 1 1 calc R U . . .
O10S O 0.2806(2) 0.38125(11) 0.4755(2) 0.0294(5) Uani 1 1 d D . . . .
H10O H 0.306(4) 0.3445(15) 0.497(4) 0.041(12) Uiso 1 1 d D . . . .
O11S O 0.64618(18) 0.41729(11) 0.51745(18) 0.0258(4) Uani 1 1 d D . . . .
H11O H 0.659(4) 0.3789(13) 0.512(4) 0.037(11) Uiso 1 1 d D . . . .
O12S O 0.5893(3) 0.64203(16) 0.9511(3) 0.0513(7) Uani 1 1 d D . . . .
H12O H 0.517(3) 0.644(5) 0.949(6) 0.12(3) Uiso 1 1 d D . . . .
O13S O 0.0839(5) 0.7223(2) 0.4166(5) 0.0936(15) Uani 1 1 d . . . . .
C10S C 0.1646(3) 0.3818(2) 0.4079(3) 0.0450(9) Uani 1 1 d . . . . .
H10A H 0.115031 0.356386 0.441310 0.067 Uiso 1 1 calc R U . . .
H10B H 0.162580 0.363131 0.337820 0.067 Uiso 1 1 calc R U . . .
H10C H 0.136020 0.426084 0.397948 0.067 Uiso 1 1 calc R U . . .
C11S C 0.7533(3) 0.4440(3) 0.5743(4) 0.0589(13) Uani 1 1 d . . . . .
H11B H 0.811859 0.434014 0.536755 0.088 Uiso 1 1 calc R U . . .
H11C H 0.777552 0.425853 0.647087 0.088 Uiso 1 1 calc R U . . .
H11D H 0.745298 0.490666 0.578664 0.088 Uiso 1 1 calc R U . . .
C12S C 0.6508(7) 0.6990(3) 0.9717(5) 0.0771(19) Uani 1 1 d . . . . .
H12C H 0.611321 0.728774 1.008566 0.116 Uiso 1 1 calc R U . . .
H12D H 0.655047 0.718059 0.903671 0.116 Uiso 1 1 calc R U . . .
H12E H 0.729562 0.690492 1.017594 0.116 Uiso 1 1 calc R U . . .

loop_
_atom_site_aniso_label
_atom_site_aniso_U_11
_atom_site_aniso_U_22
_atom_site_aniso_U_33
_atom_site_aniso_U_23
_atom_site_aniso_U_13
_atom_site_aniso_U_12
Y 0.01771(9) 0.01214(9) 0.01703(9) 0.00014(9) 0.00550(7) -0.00051(9)
O1 0.0182(8) 0.0148(9) 0.0221(9) 0.0070(7) 0.0054(7) 0.0015(7)
O2 0.0210(9) 0.0223(9) 0.0181(9) 0.0026(7) 0.0032(7) -0.0029(7)
O3 0.0196(9) 0.0176(9) 0.0204(9) -0.0047(7) 0.0062(7) 0.0007(7)
O4 0.0195(9) 0.0218(9) 0.0192(9) -0.0045(7) 0.0030(7) 0.0021(7)
N1 0.0167(10) 0.0158(10) 0.0205(11) 0.0043(8) 0.0077(9) 0.0011(8)
N2 0.0176(11) 0.0253(12) 0.0183(11) 0.0025(9) 0.0034(9) -0.0001(9)
N3 0.0151(10) 0.0182(10) 0.0190(10) -0.0013(8) 0.0050(8) -0.0007(8)
N4 0.0160(10) 0.0264(12) 0.0216(11) -0.0081(9) 0.0027(8) 0.0016(9)
C1 0.0184(12) 0.0205(12) 0.0249(13) 0.0005(10) 0.0081(10) 0.0036(10)
C2 0.0228(13) 0.0151(12) 0.0276(14) -0.0011(10) 0.0088(11) -0.0019(10)
C3 0.0247(13) 0.0183(13) 0.0243(13) 0.0007(11) 0.0093(11) 0.0007(10)
C11 0.0203(12) 0.0185(12) 0.0274(14) 0.0042(10) 0.0106(11) -0.0003(10)
C12 0.0191(12) 0.0219(13) 0.0321(15) -0.0017(11) 0.0072(11) -0.0031(10)
C13 0.0222(15) 0.047(2) 0.054(2) -0.0084(17) 0.0115(15) 0.0003(14)
C14 0.0209(15) 0.051(2) 0.057(2) -0.0209(19) 0.0119(15) 0.0040(15)
C15 0.0251(15) 0.0344(17) 0.0293(16) -0.0019(13) 0.0144(12) -0.0036(13)
C16 0.0230(13) 0.0306(15) 0.0268(14) -0.0052(12) 0.0129(11) -0.0011(11)
C17 0.0196(12) 0.0198(12) 0.0178(11) 0.0026(10) 0.0074(10) -0.0001(10)
C18 0.0169(11) 0.0183(12) 0.0204(12) -0.0015(10) 0.0072(10) 0.0010(9)
C21 0.0181(10) 0.0259(13) 0.0182(10) 0.0015(12) 0.0021(8) -0.0025(12)
C22 0.0257(14) 0.0280(15) 0.0239(14) -0.0004(11) 0.0040(11) 0.0009(11)
C23 0.0363(17) 0.0287(16) 0.0353(17) -0.0042(13) 0.0017(14) -0.0054(13)
C24 0.0299(16) 0.0407(19) 0.0393(18) 0.0032(15) 0.0046(14) -0.0133(14)
C25 0.0195(13) 0.0468(19) 0.0310(15) -0.0008(13) 0.0072(11) -0.0037(12)
C26 0.0188(13) 0.0343(15) 0.0236(14) -0.0012(11) 0.0026(11) 0.0010(11)
C27 0.0342(17) 0.0299(16) 0.0447(19) -0.0071(14) 0.0127(15) 0.0053(13)
C28 0.054(2) 0.073(3) 0.049(2) -0.009(2) 0.025(2) 0.015(2)
C29 0.0238(13) 0.0403(18) 0.0348(16) -0.0097(14) 0.0098(12) 0.0017(13)
C30 0.060(3) 0.038(2) 0.050(2) -0.0007(17) 0.014(2) 0.0131(18)
C31 0.0164(11) 0.0260(14) 0.0233(13) -0.0015(10) 0.0086(10) 0.0015(10)
C32 0.0194(13) 0.0399(17) 0.0273(14) -0.0002(13) 0.0043(11) 0.0024(12)
C33 0.0195(13) 0.047(2) 0.0347(17) -0.0051(14) 0.0076(12) -0.0066(13)
C34 0.0275(14) 0.0326(17) 0.0357(16) -0.0022(12) 0.0120(12) -0.0104(11)
C35 0.0204(13) 0.0292(14) 0.0247(13) -0.0001(11) 0.0101(11) -0.0023(11)
C36 0.0234(13) 0.0270(14) 0.0238(14) 0.0055(11) 0.0080(11) -0.0004(11)
C37 0.0187(12) 0.0216(13) 0.0162(11) -0.0015(10) 0.0050(9) -0.0001(10)
C38 0.0193(11) 0.0174(12) 0.0189(12) 0.0007(10) 0.0052(10) 0.0002(9)
C41 0.0171(12) 0.0322(15) 0.0199(12) -0.0057(11) 0.0040(10) 0.0021(11)
C42 0.0233(14) 0.0335(16) 0.0210(13) -0.0022(12) 0.0042(11) 0.0016(12)
C43 0.0256(14) 0.047(2) 0.0256(14) 0.0024(12) 0.0037(11) 0.0110(12)
C44 0.0192(13) 0.058(2) 0.0308(16) -0.0023(15) 0.0040(12) 0.0057(14)
C45 0.0207(14) 0.049(2) 0.0323(16) -0.0044(14) 0.0083(12) -0.0044(13)
C46 0.0220(13) 0.0353(16) 0.0267(14) -0.0061(12) 0.0065(11) -0.0018(12)
C47 0.0299(14) 0.036(2) 0.0302(15) 0.0063(12) 0.0074(12) 0.0006(12)
C48 0.0333(15) 0.063(3) 0.0303(15) 0.0068(18) 0.0117(12) -0.0016(18)
C49 0.0378(18) 0.0368(19) 0.050(2) 0.0045(16) 0.0097(16) -0.0003(15)
C50 0.063(3) 0.078(4) 0.136(7) 0.046(4) 0.013(4) -0.020(3)
S1S 0.0546(5) 0.0172(3) 0.0323(4) 0.0055(3) 0.0245(4) 0.0053(3)
S2S 0.0337(4) 0.0180(3) 0.0290(4) -0.0038(3) 0.0103(3) 0.0014(3)
S3S 0.0476(4) 0.0249(4) 0.0255(3) -0.0014(3) 0.0135(3) 0.0021(3)
F1S 0.0838(19) 0.0565(15) 0.0383(12) -0.0074(11) 0.0319(13) -0.0052(14)
F2S 0.117(2) 0.0255(10) 0.0684(16) 0.0090(11) 0.0677(18) 0.0024(12)
F3S 0.0619(15) 0.0445(13) 0.0708(17) 0.0057(12) 0.0409(14) 0.0059(12)
F4S 0.0715(17) 0.0487(14) 0.0666(17) -0.0034(12) 0.0409(14) 0.0247(13)
F5S 0.0457(13) 0.0466(13) 0.0703(17) 0.0025(12) 0.0299(12) -0.0064(11)
F6S 0.0566(14) 0.0596(15) 0.0370(12) 0.0111(11) 0.0208(11) 0.0131(12)
F7S 0.091(2) 0.093(2) 0.0455(15) 0.0158(15) 0.0248(15) -0.0294(19)
F8S 0.0640(19) 0.092(3) 0.100(3) -0.001(2) -0.0047(19) -0.0442(19)
F9S 0.133(3) 0.0293(13) 0.082(2) 0.0129(14) -0.007(2) -0.0123(17)
O1S 0.0412(12) 0.0198(10) 0.0276(11) 0.0067(8) 0.0119(9) -0.0001(9)
O2S 0.071(2) 0.0219(12) 0.0423(15) -0.0026(10) 0.0249(14) -0.0081(12)
O3S 0.071(2) 0.0356(14) 0.0484(16) 0.0158(12) 0.0323(15) 0.0235(13)
O4S 0.0316(11) 0.0262(11) 0.0289(11) -0.0077(9) 0.0087(9) 0.0032(9)
O5S 0.0448(13) 0.0239(11) 0.0357(12) -0.0015(9) 0.0044(11) 0.0063(10)
O6S 0.0520(15) 0.0288(12) 0.0407(14) -0.0089(10) 0.0126(12) -0.0092(11)
O7S 0.0387(14) 0.0577(18) 0.0487(15) -0.0090(14) 0.0168(12) 0.0008(13)
O8S 0.0562(16) 0.0347(13) 0.0307(12) -0.0076(10) 0.0092(11) 0.0092(11)
O9S 0.107(3) 0.0388(15) 0.0250(12) -0.0011(11) 0.0184(15) 0.0192(16)
C1S 0.071(3) 0.0214(15) 0.0415(19) 0.0018(14) 0.0339(19) 0.0017(16)
C2S 0.0380(19) 0.0330(18) 0.0409(19) -0.0001(15) 0.0163(16) 0.0091(15)
C3S 0.065(3) 0.044(2) 0.047(2) 0.0044(17) 0.006(2) -0.020(2)
C4S 0.102(6) 0.112(6) 0.106(6) -0.002(5) 0.030(5) 0.045(5)
C5S 0.110(6) 0.091(5) 0.111(6) -0.013(5) 0.027(5) 0.040(5)
C6S 0.177(11) 0.152(9) 0.092(6) 0.018(6) 0.053(7) 0.071(8)
C7S 0.275(17) 0.143(9) 0.084(6) -0.007(6) 0.010(8) 0.129(11)
O10S 0.0303(11) 0.0238(11) 0.0347(12) -0.0005(9) 0.0102(9) -0.0098(9)
O11S 0.0227(10) 0.0193(10) 0.0339(11) -0.0037(9) 0.0052(8) 0.0019(8)
O12S 0.0573(18) 0.0484(17) 0.0596(18) -0.0235(14) 0.0350(15) -0.0134(14)
O13S 0.111(4) 0.068(3) 0.106(4) 0.002(3) 0.038(3) 0.019(3)
C10S 0.0373(19) 0.060(3) 0.0359(18) 0.0013(17) 0.0067(15) -0.0205(18)
C11S 0.0217(14) 0.060(3) 0.091(3) -0.047(3) 0.0092(17) -0.0032(19)
C12S 0.120(5) 0.063(3) 0.065(3) -0.029(3) 0.053(4) -0.045(3)

loop_
_atom_type_symbol
_atom_type_description
_atom_type_scat_dispersion_real
_atom_type_scat_dispersion_imag
_atom_type_scat_source
C C 0.0181 0.0091 'International Tables Vol C Tables 4.2.6.8 and 6.1.1.4'
H H 0.0000 0.0000 'International Tables Vol C Tables 4.2.6.8 and 6.1.1.4'
N N 0.0311 0.0180 'International Tables Vol C Tables 4.2.6.8 and 6.1.1.4'
O O 0.0492 0.0322 'International Tables Vol C Tables 4.2.6.8 and 6.1.1.4'
F F 0.0727 0.0534 'International Tables Vol C Tables 4.2.6.8 and 6.1.1.4'
S S 0.3331 0.5567 'International Tables Vol C Tables 4.2.6.8 and 6.1.1.4'
Y Y -0.2670 2.0244 'International Tables Vol C Tables 4.2.6.8 and 6.1.1.4'

loop_
_geom_angle_atom_site_label_1
_geom_angle_atom_site_label_2
_geom_angle_atom_site_label_3
_geom_angle
_geom_angle_site_symmetry_1
_geom_angle_site_symmetry_3
_geom_angle_publ_flag
O1 Y O3 90.36(7) . . ?
O1 Y O4 83.39(7) . . ?
O3 Y O4 73.31(7) . . ?
O1 Y O2 73.11(7) . . ?
O3 Y O2 76.95(7) . . ?
O4 Y O2 141.68(7) . . ?
O1 Y O10S 145.44(8) . . ?
O3 Y O10S 80.59(8) . . ?
O4 Y O10S 124.55(8) . . ?
O2 Y O10S 72.36(8) . . ?
O1 Y O11S 75.70(7) . . ?
O3 Y O11S 144.45(7) . . ?
O4 Y O11S 72.70(7) . . ?
O2 Y O11S 127.19(7) . . ?
O10S Y O11S 128.32(8) . . ?
O1 Y O1S 144.71(8) . . ?
O3 Y O1S 106.03(8) . . ?
O4 Y O1S 72.25(8) . . ?
O2 Y O1S 140.37(8) . . ?
O10S Y O1S 69.34(8) . . ?
O11S Y O1S 72.93(8) . . ?
O1 Y O4S 94.34(8) . . ?
O3 Y O4S 145.06(8) . . ?
O4 Y O4S 141.62(7) . . ?
O2 Y O4S 71.44(8) . . ?
O10S Y O4S 76.04(8) . . ?
O11S Y O4S 69.66(8) . . ?
O1S Y O4S 89.64(8) . . ?
N1 O1 Y 132.32(15) . . ?
C18 O2 Y 136.56(18) . . ?
N3 O3 Y 140.60(15) . . ?
C38 O4 Y 136.70(18) . . ?
O1 N1 C17 110.6(2) . . ?
O1 N1 C1 112.4(2) . . ?
C17 N1 C1 109.4(2) . . ?
O1 N1 C11 108.79(19) . . ?
C17 N1 C11 100.9(2) . . ?
C1 N1 C11 114.1(2) . . ?
C18 N2 C21 120.1(2) . . ?
O3 N3 C37 111.1(2) . . ?
O3 N3 C3 112.3(2) . . ?
C37 N3 C3 113.2(2) . . ?
O3 N3 C31 110.05(19) . . ?
C37 N3 C31 100.58(19) . . ?
C3 N3 C31 109.0(2) . . ?
C38 N4 C41 122.6(2) . . ?
N1 C1 C2 113.4(2) . . ?
C3 C2 C1 110.5(2) . . ?
C2 C3 N3 114.4(2) . . ?
C12 C11 N1 114.4(2) . . ?
C12 C11 C15 107.8(2) . . ?
N1 C11 C15 103.5(2) . . ?
C11 C12 C13 104.2(3) . . ?
C14 C13 C12 103.6(3) . . ?
C13 C14 C15 103.0(3) . . ?
C16 C15 C11 106.8(2) . . ?
C16 C15 C14 116.7(3) . . ?
C11 C15 C14 104.2(3) . . ?
C17 C16 C15 102.7(2) . . ?
N1 C17 C18 112.6(2) . . ?
N1 C17 C16 102.9(2) . . ?
C18 C17 C16 115.8(2) . . ?
O2 C18 N2 122.2(2) . . ?
O2 C18 C17 123.7(2) . . ?
N2 C18 C17 114.1(2) . . ?
C26 C21 C22 122.3(3) . . ?
C26 C21 N2 118.9(3) . . ?
C22 C21 N2 118.7(2) . . ?
C23 C22 C21 118.1(3) . . ?
C23 C22 C27 120.7(3) . . ?
C21 C22 C27 121.2(3) . . ?
C24 C23 C22 120.9(3) . . ?
C23 C24 C25 120.0(3) . . ?
C24 C25 C26 120.9(3) . . ?
C21 C26 C25 117.8(3) . . ?
C21 C26 C29 122.0(3) . . ?
C25 C26 C29 120.2(3) . . ?
C22 C27 C28 113.9(3) . . ?
C26 C29 C30 112.3(3) . . ?
C32 C31 C35 108.0(2) . . ?
C32 C31 N3 113.2(2) . . ?
C35 C31 N3 104.4(2) . . ?
C31 C32 C33 104.4(3) . . ?
C34 C33 C32 104.2(2) . . ?
C35 C34 C33 103.3(3) . . ?
C34 C35 C31 104.8(2) . . ?
C34 C35 C36 117.7(3) . . ?
C31 C35 C36 105.8(2) . . ?
C37 C36 C35 104.2(2) . . ?
N3 C37 C38 114.1(2) . . ?
N3 C37 C36 103.0(2) . . ?
C38 C37 C36 113.2(2) . . ?
O4 C38 N4 122.4(2) . . ?
O4 C38 C37 122.7(2) . . ?
N4 C38 C37 114.7(2) . . ?
C46 C41 C42 123.4(3) . . ?
C46 C41 N4 118.2(3) . . ?
C42 C41 N4 118.4(3) . . ?
C43 C42 C41 116.6(3) . . ?
C43 C42 C47 121.2(3) . . ?
C41 C42 C47 122.2(3) . . ?
C44 C43 C42 121.2(3) . . ?
C45 C44 C43 120.7(3) . . ?
C44 C45 C46 120.7(3) . . ?
C41 C46 C45 117.3(3) . . ?
C41 C46 C49 120.5(3) . . ?
C45 C46 C49 122.2(3) . . ?
C42 C47 C48 114.0(3) . . ?
C50 C49 C46 118.1(4) . . ?
O3S S1S O2S 115.86(19) . . ?
O3S S1S O1S 115.79(18) . . ?
O2S S1S O1S 112.79(15) . . ?
O3S S1S C1S 104.56(18) . . ?
O2S S1S C1S 102.91(19) . . ?
O1S S1S C1S 102.62(15) . . ?
O6S S2S O5S 116.41(16) . . ?
O6S S2S O4S 115.07(16) . . ?
O5S S2S O4S 112.73(14) . . ?
O6S S2S C2S 104.01(18) . . ?
O5S S2S C2S 102.95(18) . . ?
O4S S2S C2S 103.48(16) . . ?
O9S S3S O8S 115.56(17) . . ?
O9S S3S O7S 115.5(2) . . ?
O8S S3S O7S 113.21(18) . . ?
O9S S3S C3S 105.7(2) . . ?
O8S S3S C3S 103.4(2) . . ?
O7S S3S C3S 101.3(2) . . ?
S1S O1S Y 142.07(15) . . ?
S2S O4S Y 143.82(14) . . ?
F2S C1S F3S 107.9(4) . . ?
F2S C1S F1S 108.5(3) . . ?
F3S C1S F1S 107.1(3) . . ?
F2S C1S S1S 110.7(2) . . ?
F3S C1S S1S 111.4(3) . . ?
F1S C1S S1S 111.1(3) . . ?
F4S C2S F5S 108.6(3) . . ?
F4S C2S F6S 108.3(3) . . ?
F5S C2S F6S 107.7(3) . . ?
F4S C2S S2S 109.9(3) . . ?
F5S C2S S2S 110.9(3) . . ?
F6S C2S S2S 111.4(3) . . ?
F9S C3S F7S 110.1(4) . . ?
F9S C3S F8S 108.8(4) . . ?
F7S C3S F8S 106.7(5) . . ?
F9S C3S S3S 111.0(4) . . ?
F7S C3S S3S 110.0(3) . . ?
F8S C3S S3S 110.2(3) . . ?
O13S C5S C4S 108.8(7) . . ?
O13S C6S C7S 114.4(10) . . ?
C10S O10S Y 133.3(2) . . ?
C11S O11S Y 134.4(2) . . ?
C5S O13S C6S 109.4(7) . . ?

loop_
_geom_bond_atom_site_label_1
_geom_bond_atom_site_label_2
_geom_bond_distance
_geom_bond_site_symmetry_2
_geom_bond_publ_flag
Y O1 2.2053(18) . ?
Y O3 2.2461(18) . ?
Y O4 2.3203(19) . ?
Y O2 2.3494(19) . ?
Y O10S 2.397(2) . ?
Y O11S 2.407(2) . ?
Y O1S 2.425(2) . ?
Y O4S 2.430(2) . ?
O1 N1 1.378(3) . ?
O2 C18 1.235(3) . ?
O3 N3 1.386(3) . ?
O4 C38 1.244(3) . ?
N1 C17 1.508(3) . ?
N1 C1 1.508(3) . ?
N1 C11 1.536(3) . ?
N2 C18 1.330(4) . ?
N2 C21 1.446(4) . ?
N3 C37 1.515(3) . ?
N3 C3 1.522(4) . ?
N3 C31 1.539(3) . ?
N4 C38 1.325(4) . ?
N4 C41 1.446(3) . ?
C1 C2 1.524(4) . ?
C2 C3 1.520(4) . ?
C11 C12 1.530(4) . ?
C11 C15 1.544(4) . ?
C12 C13 1.537(4) . ?
C13 C14 1.528(5) . ?
C14 C15 1.545(5) . ?
C15 C16 1.532(4) . ?
C16 C17 1.528(4) . ?
C17 C18 1.525(4) . ?
C21 C26 1.394(4) . ?
C21 C22 1.395(5) . ?
C22 C23 1.387(5) . ?
C22 C27 1.511(5) . ?
C23 C24 1.385(6) . ?
C24 C25 1.386(6) . ?
C25 C26 1.395(5) . ?
C26 C29 1.510(5) . ?
C27 C28 1.521(6) . ?
C29 C30 1.531(6) . ?
C31 C32 1.530(4) . ?
C31 C35 1.537(4) . ?
C32 C33 1.540(5) . ?
C33 C34 1.535(5) . ?
C34 C35 1.532(4) . ?
C35 C36 1.539(4) . ?
C36 C37 1.528(4) . ?
C37 C38 1.520(4) . ?
C41 C46 1.393(4) . ?
C41 C42 1.403(5) . ?
C42 C43 1.395(4) . ?
C42 C47 1.503(5) . ?
C43 C44 1.382(5) . ?
C44 C45 1.376(6) . ?
C45 C46 1.398(4) . ?
C46 C49 1.513(5) . ?
C47 C48 1.534(5) . ?
C49 C50 1.456(7) . ?
S1S O3S 1.418(3) . ?
S1S O2S 1.439(3) . ?
S1S O1S 1.461(2) . ?
S1S C1S 1.832(4) . ?
S2S O6S 1.428(3) . ?
S2S O5S 1.441(3) . ?
S2S O4S 1.454(2) . ?
S2S C2S 1.833(4) . ?
S3S O9S 1.423(3) . ?
S3S O8S 1.432(3) . ?
S3S O7S 1.450(3) . ?
S3S C3S 1.814(5) . ?
F1S C1S 1.333(5) . ?
F2S C1S 1.323(4) . ?
F3S C1S 1.330(5) . ?
F4S C2S 1.320(4) . ?
F5S C2S 1.328(5) . ?
F6S C2S 1.328(5) . ?
F7S C3S 1.334(6) . ?
F8S C3S 1.343(6) . ?
F9S C3S 1.328(7) . ?
C4S C5S 1.504(6) . ?
C5S O13S 1.380(9) . ?
C6S O13S 1.474(11) . ?
C6S C7S 1.497(13) . ?
O10S C10S 1.420(4) . ?
O11S C11S 1.402(4) . ?
O12S C12S 1.382(6) . ?

loop_
_geom_torsion_atom_site_label_1
_geom_torsion_atom_site_label_2
_geom_torsion_atom_site_label_3
_geom_torsion_atom_site_label_4
_geom_torsion
_geom_torsion_site_symmetry_1
_geom_torsion_site_symmetry_2
_geom_torsion_site_symmetry_3
_geom_torsion_site_symmetry_4
_geom_torsion_publ_flag
Y O1 N1 C17 -68.7(3) . . . . ?
Y O1 N1 C1 53.9(3) . . . . ?
Y O1 N1 C11 -178.70(17) . . . . ?
Y O3 N3 C37 -36.7(3) . . . . ?
Y O3 N3 C3 91.2(3) . . . . ?
Y O3 N3 C31 -147.2(2) . . . . ?
O1 N1 C1 C2 45.9(3) . . . . ?
C17 N1 C1 C2 169.2(2) . . . . ?
C11 N1 C1 C2 -78.6(3) . . . . ?
N1 C1 C2 C3 -143.0(2) . . . . ?
C1 C2 C3 N3 84.2(3) . . . . ?
O3 N3 C3 C2 -40.5(3) . . . . ?
C37 N3 C3 C2 86.3(3) . . . . ?
C31 N3 C3 C2 -162.7(2) . . . . ?
O1 N1 C11 C12 -38.7(3) . . . . ?
C17 N1 C11 C12 -155.1(2) . . . . ?
C1 N1 C11 C12 87.7(3) . . . . ?
O1 N1 C11 C15 78.2(3) . . . . ?
C17 N1 C11 C15 -38.1(3) . . . . ?
C1 N1 C11 C15 -155.3(2) . . . . ?
N1 C11 C12 C13 128.6(3) . . . . ?
C15 C11 C12 C13 14.1(3) . . . . ?
C11 C12 C13 C14 -34.6(4) . . . . ?
C12 C13 C14 C15 42.0(4) . . . . ?
C12 C11 C15 C16 135.6(3) . . . . ?
N1 C11 C15 C16 14.1(3) . . . . ?
C12 C11 C15 C14 11.5(3) . . . . ?
N1 C11 C15 C14 -110.1(3) . . . . ?
C13 C14 C15 C16 -150.2(3) . . . . ?
C13 C14 C15 C11 -32.7(4) . . . . ?
C11 C15 C16 C17 15.2(3) . . . . ?
C14 C15 C16 C17 131.3(3) . . . . ?
O1 N1 C17 C18 59.0(3) . . . . ?
C1 N1 C17 C18 -65.4(3) . . . . ?
C11 N1 C17 C18 174.0(2) . . . . ?
O1 N1 C17 C16 -66.4(3) . . . . ?
C1 N1 C17 C16 169.3(2) . . . . ?
C11 N1 C17 C16 48.7(2) . . . . ?
C15 C16 C17 N1 -39.6(3) . . . . ?
C15 C16 C17 C18 -162.8(2) . . . . ?
Y O2 C18 N2 171.81(19) . . . . ?
Y O2 C18 C17 -8.1(4) . . . . ?
C21 N2 C18 O2 -3.8(4) . . . . ?
C21 N2 C18 C17 176.1(2) . . . . ?
N1 C17 C18 O2 -26.5(4) . . . . ?
C16 C17 C18 O2 91.4(3) . . . . ?
N1 C17 C18 N2 153.6(2) . . . . ?
C16 C17 C18 N2 -88.5(3) . . . . ?
C18 N2 C21 C26 89.3(3) . . . . ?
C18 N2 C21 C22 -87.7(3) . . . . ?
C26 C21 C22 C23 1.4(4) . . . . ?
N2 C21 C22 C23 178.3(3) . . . . ?
C26 C21 C22 C27 -177.2(3) . . . . ?
N2 C21 C22 C27 -0.3(4) . . . . ?
C21 C22 C23 C24 -1.9(5) . . . . ?
C27 C22 C23 C24 176.7(3) . . . . ?
C22 C23 C24 C25 0.9(5) . . . . ?
C23 C24 C25 C26 0.7(5) . . . . ?
C22 C21 C26 C25 0.2(4) . . . . ?
N2 C21 C26 C25 -176.8(3) . . . . ?
C22 C21 C26 C29 -179.3(3) . . . . ?
N2 C21 C26 C29 3.7(4) . . . . ?
C24 C25 C26 C21 -1.2(5) . . . . ?
C24 C25 C26 C29 178.3(3) . . . . ?
C23 C22 C27 C28 103.4(4) . . . . ?
C21 C22 C27 C28 -78.1(4) . . . . ?
C21 C26 C29 C30 88.7(4) . . . . ?
C25 C26 C29 C30 -90.8(4) . . . . ?
O3 N3 C31 C32 -39.6(3) . . . . ?
C37 N3 C31 C32 -156.8(2) . . . . ?
C3 N3 C31 C32 84.0(3) . . . . ?
O3 N3 C31 C35 77.7(2) . . . . ?
C37 N3 C31 C35 -39.5(3) . . . . ?
C3 N3 C31 C35 -158.7(2) . . . . ?
C35 C31 C32 C33 11.3(3) . . . . ?
N3 C31 C32 C33 126.4(3) . . . . ?
C31 C32 C33 C34 -31.4(3) . . . . ?
C32 C33 C34 C35 39.7(3) . . . . ?
C33 C34 C35 C31 -32.3(3) . . . . ?
C33 C34 C35 C36 -149.5(3) . . . . ?
C32 C31 C35 C34 13.1(3) . . . . ?
N3 C31 C35 C34 -107.7(2) . . . . ?
C32 C31 C35 C36 138.2(2) . . . . ?
N3 C31 C35 C36 17.4(3) . . . . ?
C34 C35 C36 C37 128.1(3) . . . . ?
C31 C35 C36 C37 11.4(3) . . . . ?
O3 N3 C37 C38 53.7(3) . . . . ?
C3 N3 C37 C38 -73.8(3) . . . . ?
C31 N3 C37 C38 170.2(2) . . . . ?
O3 N3 C37 C36 -69.5(2) . . . . ?
C3 N3 C37 C36 163.1(2) . . . . ?
C31 N3 C37 C36 47.0(2) . . . . ?
C35 C36 C37 N3 -36.6(3) . . . . ?
C35 C36 C37 C38 -160.3(2) . . . . ?
Y O4 C38 N4 -176.9(2) . . . . ?
Y O4 C38 C37 7.9(4) . . . . ?
C41 N4 C38 O4 -4.8(4) . . . . ?
C41 N4 C38 C37 170.7(3) . . . . ?
N3 C37 C38 O4 -44.6(4) . . . . ?
C36 C37 C38 O4 72.8(3) . . . . ?
N3 C37 C38 N4 139.9(2) . . . . ?
C36 C37 C38 N4 -102.7(3) . . . . ?
C38 N4 C41 C46 103.7(3) . . . . ?
C38 N4 C41 C42 -76.6(4) . . . . ?
C46 C41 C42 C43 1.3(4) . . . . ?
N4 C41 C42 C43 -178.3(3) . . . . ?
C46 C41 C42 C47 -178.0(3) . . . . ?
N4 C41 C42 C47 2.3(4) . . . . ?
C41 C42 C43 C44 0.5(5) . . . . ?
C47 C42 C43 C44 179.8(3) . . . . ?
C42 C43 C44 C45 -1.4(5) . . . . ?
C43 C44 C45 C46 0.5(5) . . . . ?
C42 C41 C46 C45 -2.2(5) . . . . ?
N4 C41 C46 C45 177.5(3) . . . . ?
C42 C41 C46 C49 177.0(3) . . . . ?
N4 C41 C46 C49 -3.4(4) . . . . ?
C44 C45 C46 C41 1.2(5) . . . . ?
C44 C45 C46 C49 -177.9(3) . . . . ?
C43 C42 C47 C48 107.4(4) . . . . ?
C41 C42 C47 C48 -73.3(4) . . . . ?
C41 C46 C49 C50 -173.7(5) . . . . ?
C45 C46 C49 C50 5.4(7) . . . . ?
O3S S1S O1S Y 122.1(2) . . . . ?
O2S S1S O1S Y -14.6(3) . . . . ?
C1S S1S O1S Y -124.7(3) . . . . ?
O6S S2S O4S Y 127.0(2) . . . . ?
O5S S2S O4S Y -9.8(3) . . . . ?
C2S S2S O4S Y -120.3(3) . . . . ?
O3S S1S C1S F2S -59.4(4) . . . . ?
O2S S1S C1S F2S 62.0(4) . . . . ?
O1S S1S C1S F2S 179.3(3) . . . . ?
O3S S1S C1S F3S -179.5(3) . . . . ?
O2S S1S C1S F3S -58.0(3) . . . . ?
O1S S1S C1S F3S 59.3(3) . . . . ?
O3S S1S C1S F1S 61.2(3) . . . . ?
O2S S1S C1S F1S -177.4(3) . . . . ?
O1S S1S C1S F1S -60.1(3) . . . . ?
O6S S2S C2S F4S -57.2(3) . . . . ?
O5S S2S C2S F4S 64.6(3) . . . . ?
O4S S2S C2S F4S -177.8(3) . . . . ?
O6S S2S C2S F5S -177.3(3) . . . . ?
O5S S2S C2S F5S -55.5(3) . . . . ?
O4S S2S C2S F5S 62.1(3) . . . . ?
O6S S2S C2S F6S 62.7(3) . . . . ?
O5S S2S C2S F6S -175.4(3) . . . . ?
O4S S2S C2S F6S -57.8(3) . . . . ?
O9S S3S C3S F9S -60.3(4) . . . . ?
O8S S3S C3S F9S 177.9(3) . . . . ?
O7S S3S C3S F9S 60.5(4) . . . . ?
O9S S3S C3S F7S 177.6(4) . . . . ?
O8S S3S C3S F7S 55.8(4) . . . . ?
O7S S3S C3S F7S -61.6(4) . . . . ?
O9S S3S C3S F8S 60.3(4) . . . . ?
O8S S3S C3S F8S -61.5(4) . . . . ?
O7S S3S C3S F8S -178.9(4) . . . . ?
C4S C5S O13S C6S -164.0(8) . . . . ?
C7S C6S O13S C5S -69.2(13) . . . . ?
